data_7247092
loop_
_publ_author_name
'Chu, Xue-Qiang'
'Sun, Li-Wen'
'Ma, Cheng'
'Chen, Jia-Wei'
'Chen, Yu-Lan'
'Ni, Shao-Fei'
'Zhu, Ming-Quan'
'Zhou, Jie'
'Ma, Mengtao'
'Shen, Zhi-Liang'

_publ_section_title
;
 &#x201C;On-water&#x201D; defluorophosphorylation of trifluoromethylated
 enones with phosphine oxides
;
_journal_issue 16
_journal_name_full 'Green Chemistry'
_journal_page_first 6489
_journal_page_last 6497
_journal_paper_doi 10.1039/D3GC01565C
_journal_volume 25
_journal_year 2023
_chemical_formula_moiety 'C28 H21 F2 O2 P'
_chemical_formula_sum 'C28 H21 F2 O2 P'
_chemical_formula_weight 458.42
_space_group_crystal_system triclinic
_space_group_IT_number 2
_space_group_name_Hall '-P 1'
_space_group_name_H-M_alt 'P -1'
_atom_sites_solution_hydrogens geom
_atom_sites_solution_primary dual
_audit_creation_date 2021-11-19
_audit_creation_method
;
Olex2 1.3
(compiled 2020.11.12 svn.r5f609507 for OlexSys, GUI svn.r6408)
;
_audit_update_record
;
2021-12-30 deposited with the CCDC.	2023-07-19 downloaded from the CCDC.
;
_cell_angle_alpha 104.208(6)
_cell_angle_beta 96.087(5)
_cell_angle_gamma 103.597(6)
_cell_formula_units_Z 2
_cell_length_a 6.1385(4)
_cell_length_b 11.7600(8)
_cell_length_c 17.0258(11)
_cell_measurement_reflns_used 3164
_cell_measurement_temperature 149.99(10)
_cell_measurement_theta_max 28.8450
_cell_measurement_theta_min 3.4550
_cell_volume 1140.46(14)
_computing_cell_refinement 'CrysAlisPro 1.171.38.43f (Rigaku OD, 2015)'
_computing_data_collection 'CrysAlisPro 1.171.38.43f (Rigaku OD, 2015)'
_computing_data_reduction 'CrysAlisPro 1.171.38.43f (Rigaku OD, 2015)'
_computing_molecular_graphics 'Olex2 1.3 (Dolomanov et al., 2009)'
_computing_publication_material 'Olex2 1.3 (Dolomanov et al., 2009)'
_computing_structure_refinement 'SHELXL 2018/3 (Sheldrick, 2015)'
_computing_structure_solution 'SHELXT  (Sheldrick, 2015)'
_diffrn_ambient_environment N~2~
_diffrn_ambient_temperature 149.99(10)
_diffrn_detector 'CCD plate'
_diffrn_detector_area_resol_mean 5.2684
_diffrn_detector_type AtlasS2
_diffrn_measured_fraction_theta_full 1.000
_diffrn_measured_fraction_theta_max 1.000
_diffrn_measurement_details
;
List of Runs (angles in degrees, time in seconds):

  # Type    Start    End  Width  t~exp~   \w     \q     \k     \f   Frames
#--------------------------------------------------------------------------
  1  \w    -55.00  34.00   1.00    1.20    --   11.90 -57.00-150.00   89
  2  \w    -15.00  78.00   1.00    1.20    --   11.90  77.00 120.00   93
  3  \w    -16.00  85.00   1.00    1.20    --   11.90  57.00   0.00  101
;
_diffrn_measurement_device 'four-circle diffractometer'
_diffrn_measurement_device_type 'SuperNova, Dual, Cu at zero, AtlasS2'
_diffrn_measurement_method '\w scans'
_diffrn_orient_matrix_type 'CrysAlisPro convention (1999,Acta A55,543-557)'
_diffrn_orient_matrix_UB_11 0.0390788000
_diffrn_orient_matrix_UB_12 0.0574407000
_diffrn_orient_matrix_UB_13 0.0299917000
_diffrn_orient_matrix_UB_21 -0.0278778000
_diffrn_orient_matrix_UB_22 -0.0284356000
_diffrn_orient_matrix_UB_23 0.0312114000
_diffrn_orient_matrix_UB_31 0.1107626000
_diffrn_orient_matrix_UB_32 -0.0083409000
_diffrn_orient_matrix_UB_33 0.0055393000
_diffrn_radiation_monochromator mirror
_diffrn_radiation_probe x-ray
_diffrn_radiation_type 'Mo K\a'
_diffrn_radiation_wavelength 0.71073
_diffrn_reflns_av_R_equivalents 0.0266
_diffrn_reflns_av_unetI/netI 0.0506
_diffrn_reflns_Laue_measured_fraction_full 1.000
_diffrn_reflns_Laue_measured_fraction_max 1.000
_diffrn_reflns_limit_h_max 7
_diffrn_reflns_limit_h_min -7
_diffrn_reflns_limit_k_max 13
_diffrn_reflns_limit_k_min -13
_diffrn_reflns_limit_l_max 17
_diffrn_reflns_limit_l_min -20
_diffrn_reflns_number 7518
_diffrn_reflns_point_group_measured_fraction_full 1.000
_diffrn_reflns_point_group_measured_fraction_max 1.000
_diffrn_reflns_theta_full 25.000
_diffrn_reflns_theta_max 25.000
_diffrn_reflns_theta_min 1.927
_diffrn_source 'micro-focus sealed X-ray tube'
_diffrn_source_type 'SuperNova (Mo) X-ray Source'
_exptl_absorpt_coefficient_mu 0.160
_exptl_absorpt_correction_T_max 1.00000
_exptl_absorpt_correction_T_min 0.70484
_exptl_absorpt_correction_type multi-scan
_exptl_absorpt_process_details
;
CrysAlisPro 1.171.38.43f (Rigaku Oxford Diffraction, 2015)
Empirical absorption correction using spherical harmonics,
 implemented in SCALE3 ABSPACK scaling algorithm.
;
_exptl_crystal_colour colourless
_exptl_crystal_colour_primary colourless
_exptl_crystal_density_diffrn 1.335
_exptl_crystal_description block
_exptl_crystal_F_000 476
_exptl_crystal_size_max 0.14
_exptl_crystal_size_mid 0.12
_exptl_crystal_size_min 0.11
_refine_diff_density_max 0.338
_refine_diff_density_min -0.394
_refine_diff_density_rms 0.049
_refine_ls_extinction_method none
_refine_ls_goodness_of_fit_ref 1.047
_refine_ls_hydrogen_treatment constr
_refine_ls_matrix_type full
_refine_ls_number_parameters 298
_refine_ls_number_reflns 4016
_refine_ls_number_restraints 0
_refine_ls_restrained_S_all 1.047
_refine_ls_R_factor_all 0.0559
_refine_ls_R_factor_gt 0.0428
_refine_ls_shift/su_max 0.001
_refine_ls_shift/su_mean 0.000
_refine_ls_structure_factor_coef Fsqd
_refine_ls_weighting_details 'w=1/[\s^2^(Fo^2^)+(0.0418P)^2^+0.2532P] where P=(Fo^2^+2Fc^2^)/3'
_refine_ls_weighting_scheme calc
_refine_ls_wR_factor_gt 0.0947
_refine_ls_wR_factor_ref 0.1041
_reflns_Friedel_coverage 0.000
_reflns_number_gt 3269
_reflns_number_total 4016
_reflns_threshold_expression 'I > 2\s(I)'
_cod_data_source_file d3gc01565c2.cif
_cod_data_source_block 8362
_cod_depositor_comments 'Adding full bibliography for 7247092--7247093.cif.'
_cod_original_cell_volume 1140.47(14)
_cod_database_code 7247092
_shelx_shelxl_version_number 2018/3
_shelx_space_group_comment
;
The symmetry employed for this shelxl refinement is uniquely defined
by the following loop, which should always be used as a source of
symmetry information in preference to the above space-group names.
They are only intended as comments.
;
_shelx_estimated_absorpt_t_max 0.983
_shelx_estimated_absorpt_t_min 0.978
_reflns_odcompleteness_completeness 99.96
_reflns_odcompleteness_iscentric 1
_reflns_odcompleteness_theta 26.32
_olex2_refinement_description
;
1. Fixed Uiso
 At 1.2 times of:
  All C(H) groups
2.a Aromatic/amide H refined with riding coordinates:
 C2(H2), C3(H3), C4(H4), C5(H5), C6(H6), C8(H8), C12(H12), C13(H13), C14(H14),
 C15(H15), C16(H16), C18(H18), C19(H19), C20(H20), C21(H21), C22(H22), C24(H24),
  C25(H25), C26(H26), C27(H27), C28(H28)
;
_olex2_submission_special_instructions 'No special instructions were received'
_oxdiff_exptl_absorpt_empirical_details
;
Empirical correction (ABSPACK) includes:
- Absorption correction using spherical harmonics
- Frame scaling
;
_oxdiff_exptl_absorpt_empirical_full_max 1.324
_oxdiff_exptl_absorpt_empirical_full_min 0.634

loop_
_space_group_symop_operation_xyz
'x, y, z'
'-x, -y, -z'

loop_
_atom_site_label
_atom_site_type_symbol
_atom_site_fract_x
_atom_site_fract_y
_atom_site_fract_z
_atom_site_U_iso_or_equiv
_atom_site_adp_type
_atom_site_occupancy
_atom_site_site_symmetry_order
_atom_site_calc_flag
_atom_site_refinement_flags_posn
_atom_site_refinement_flags_adp
_atom_site_refinement_flags_occupancy
_atom_site_disorder_assembly
_atom_site_disorder_group
P1 P 0.15806(9) 0.68786(4) 0.71389(3) 0.01845(15) Uani 1 1 d . . . . .
F1 F -0.0203(2) 1.05871(11) 0.94491(7) 0.0408(4) Uani 1 1 d . . . . .
F2 F -0.0534(2) 1.13163(11) 0.84184(7) 0.0342(3) Uani 1 1 d . . . . .
O1 O 0.3699(2) 0.79233(11) 0.77302(7) 0.0198(3) Uani 1 1 d . . . . .
O2 O -0.0681(2) 0.70427(12) 0.72507(8) 0.0245(3) Uani 1 1 d . . . . .
C1 C 0.4729(3) 0.77193(17) 0.90931(12) 0.0225(5) Uani 1 1 d . . . . .
C2 C 0.3985(4) 0.75997(19) 0.98192(12) 0.0290(5) Uani 1 1 d . . . . .
H2 H 0.280479 0.792167 0.998143 0.035 Uiso 1 1 calc R U . . .
C3 C 0.4974(4) 0.7011(2) 1.03000(13) 0.0356(6) Uani 1 1 d . . . . .
H3 H 0.446646 0.694300 1.078643 0.043 Uiso 1 1 calc R U . . .
C4 C 0.6714(4) 0.6521(2) 1.00649(14) 0.0387(6) Uani 1 1 d . . . . .
H4 H 0.736224 0.611044 1.038634 0.046 Uiso 1 1 calc R U . . .
C5 C 0.7485(4) 0.6642(2) 0.93527(13) 0.0358(6) Uani 1 1 d . . . . .
H5 H 0.867521 0.632315 0.919821 0.043 Uiso 1 1 calc R U . . .
C6 C 0.6509(4) 0.72348(19) 0.88637(13) 0.0278(5) Uani 1 1 d . . . . .
H6 H 0.703901 0.731005 0.838206 0.033 Uiso 1 1 calc R U . . .
C7 C 0.3653(3) 0.83432(17) 0.85726(11) 0.0213(4) Uani 1 1 d . . . . .
C8 C 0.2756(4) 0.92598(18) 0.88432(12) 0.0244(5) Uani 1 1 d . . . . .
H8 H 0.281277 0.950793 0.940916 0.029 Uiso 1 1 calc R U . . .
C9 C 0.1692(3) 0.99310(17) 0.83700(12) 0.0229(5) Uani 1 1 d . . . . .
C10 C 0.0388(4) 1.05644(18) 0.87218(12) 0.0265(5) Uani 1 1 d . . . . .
C11 C 0.2174(3) 1.00327(17) 0.75470(12) 0.0229(5) Uani 1 1 d . . . . .
C12 C 0.0435(4) 0.97418(19) 0.68844(13) 0.0297(5) Uani 1 1 d . . . . .
H12 H -0.106405 0.944330 0.694285 0.036 Uiso 1 1 calc R U . . .
C13 C 0.0917(5) 0.9893(2) 0.61353(14) 0.0404(6) Uani 1 1 d . . . . .
H13 H -0.026131 0.969469 0.569236 0.048 Uiso 1 1 calc R U . . .
C14 C 0.3122(5) 1.0334(2) 0.60413(14) 0.0422(6) Uani 1 1 d . . . . .
H14 H 0.343735 1.043602 0.553674 0.051 Uiso 1 1 calc R U . . .
C15 C 0.4861(4) 1.0624(2) 0.66952(15) 0.0404(6) Uani 1 1 d . . . . .
H15 H 0.635750 1.092218 0.663351 0.049 Uiso 1 1 calc R U . . .
C16 C 0.4391(4) 1.04727(19) 0.74434(14) 0.0316(5) Uani 1 1 d . . . . .
H16 H 0.557725 1.066877 0.788329 0.038 Uiso 1 1 calc R U . . .
C17 C 0.2283(3) 0.69465(17) 0.61548(11) 0.0194(4) Uani 1 1 d . . . . .
C18 C 0.0473(4) 0.66497(18) 0.55099(12) 0.0270(5) Uani 1 1 d . . . . .
H18 H -0.101252 0.640843 0.560027 0.032 Uiso 1 1 calc R U . . .
C19 C 0.0867(4) 0.6711(2) 0.47377(13) 0.0360(6) Uani 1 1 d . . . . .
H19 H -0.034780 0.651440 0.430801 0.043 Uiso 1 1 calc R U . . .
C20 C 0.3067(4) 0.7065(2) 0.46055(13) 0.0375(6) Uani 1 1 d . . . . .
H20 H 0.333502 0.711660 0.408625 0.045 Uiso 1 1 calc R U . . .
C21 C 0.4871(4) 0.7342(2) 0.52356(14) 0.0368(6) Uani 1 1 d . . . . .
H21 H 0.635246 0.757013 0.513869 0.044 Uiso 1 1 calc R U . . .
C22 C 0.4492(4) 0.72823(19) 0.60143(13) 0.0276(5) Uani 1 1 d . . . . .
H22 H 0.571395 0.746681 0.643952 0.033 Uiso 1 1 calc R U . . .
C23 C 0.1864(3) 0.54695(16) 0.73076(11) 0.0179(4) Uani 1 1 d . . . . .
C24 C 0.3740(4) 0.50264(18) 0.71410(12) 0.0250(5) Uani 1 1 d . . . . .
H24 H 0.492764 0.547864 0.695459 0.030 Uiso 1 1 calc R U . . .
C25 C 0.3815(4) 0.39138(18) 0.72551(13) 0.0276(5) Uani 1 1 d . . . . .
H25 H 0.504856 0.361103 0.713585 0.033 Uiso 1 1 calc R U . . .
C26 C 0.2086(4) 0.32486(19) 0.75432(13) 0.0317(5) Uani 1 1 d . . . . .
H26 H 0.215412 0.250041 0.761915 0.038 Uiso 1 1 calc R U . . .
C27 C 0.0247(4) 0.3690(2) 0.77199(14) 0.0334(5) Uani 1 1 d . . . . .
H27 H -0.091646 0.324304 0.792005 0.040 Uiso 1 1 calc R U . . .
C28 C 0.0137(4) 0.47940(18) 0.75993(12) 0.0264(5) Uani 1 1 d . . . . .
H28 H -0.110949 0.508658 0.771509 0.032 Uiso 1 1 calc R U . . .

loop_
_atom_site_aniso_label
_atom_site_aniso_U_11
_atom_site_aniso_U_22
_atom_site_aniso_U_33
_atom_site_aniso_U_23
_atom_site_aniso_U_13
_atom_site_aniso_U_12
P1 0.0199(3) 0.0180(3) 0.0180(3) 0.0051(2) 0.0034(2) 0.0062(2)
F1 0.0573(9) 0.0420(8) 0.0384(8) 0.0174(7) 0.0243(7) 0.0292(7)
F2 0.0353(8) 0.0309(7) 0.0449(8) 0.0165(6) 0.0083(6) 0.0185(6)
O1 0.0231(8) 0.0192(7) 0.0159(7) 0.0034(6) 0.0030(6) 0.0051(6)
O2 0.0221(8) 0.0264(8) 0.0287(8) 0.0103(6) 0.0066(6) 0.0099(7)
C1 0.0268(12) 0.0191(10) 0.0200(10) 0.0034(9) 0.0002(9) 0.0069(9)
C2 0.0352(13) 0.0282(12) 0.0248(11) 0.0063(10) 0.0058(10) 0.0117(11)
C3 0.0520(16) 0.0339(13) 0.0240(12) 0.0131(10) 0.0038(11) 0.0138(12)
C4 0.0541(16) 0.0330(13) 0.0304(13) 0.0107(11) -0.0089(11) 0.0198(13)
C5 0.0381(14) 0.0352(13) 0.0339(13) 0.0030(11) -0.0030(11) 0.0202(12)
C6 0.0307(13) 0.0284(12) 0.0221(11) 0.0026(9) 0.0012(9) 0.0103(10)
C7 0.0242(11) 0.0195(10) 0.0186(10) 0.0041(9) 0.0027(9) 0.0046(9)
C8 0.0325(12) 0.0237(11) 0.0174(10) 0.0047(9) 0.0033(9) 0.0098(10)
C9 0.0242(11) 0.0178(10) 0.0254(11) 0.0050(9) 0.0025(9) 0.0050(9)
C10 0.0326(13) 0.0236(11) 0.0274(12) 0.0101(9) 0.0051(10) 0.0125(10)
C11 0.0292(12) 0.0151(10) 0.0264(11) 0.0068(9) 0.0041(9) 0.0092(10)
C12 0.0313(13) 0.0247(11) 0.0308(12) 0.0094(10) -0.0006(10) 0.0043(10)
C13 0.0538(17) 0.0371(14) 0.0280(13) 0.0126(11) -0.0035(12) 0.0092(13)
C14 0.0669(19) 0.0408(15) 0.0320(13) 0.0198(12) 0.0198(13) 0.0245(15)
C15 0.0415(15) 0.0425(15) 0.0545(16) 0.0296(13) 0.0240(13) 0.0203(13)
C16 0.0291(13) 0.0315(12) 0.0386(13) 0.0148(11) 0.0052(10) 0.0116(11)
C17 0.0235(11) 0.0173(10) 0.0183(10) 0.0048(8) 0.0022(8) 0.0079(9)
C18 0.0272(12) 0.0275(12) 0.0242(11) 0.0053(9) 0.0018(9) 0.0066(10)
C19 0.0449(16) 0.0411(14) 0.0190(11) 0.0041(10) -0.0019(10) 0.0135(12)
C20 0.0537(17) 0.0446(15) 0.0224(12) 0.0140(11) 0.0142(11) 0.0208(13)
C21 0.0375(14) 0.0465(15) 0.0377(14) 0.0240(12) 0.0178(11) 0.0153(12)
C22 0.0254(12) 0.0315(12) 0.0286(12) 0.0131(10) 0.0039(9) 0.0083(10)
C23 0.0209(11) 0.0153(10) 0.0155(10) 0.0036(8) 0.0015(8) 0.0029(9)
C24 0.0244(12) 0.0252(11) 0.0274(11) 0.0096(9) 0.0069(9) 0.0073(10)
C25 0.0277(12) 0.0242(11) 0.0335(12) 0.0073(10) 0.0067(10) 0.0124(10)
C26 0.0391(14) 0.0213(11) 0.0383(13) 0.0127(10) 0.0072(11) 0.0101(11)
C27 0.0334(14) 0.0279(12) 0.0447(14) 0.0189(11) 0.0142(11) 0.0070(11)
C28 0.0266(12) 0.0258(11) 0.0298(12) 0.0090(10) 0.0086(9) 0.0097(10)

loop_
_atom_type_symbol
_atom_type_description
_atom_type_scat_dispersion_real
_atom_type_scat_dispersion_imag
_atom_type_scat_source
C C 0.0033 0.0016 'International Tables Vol C Tables 4.2.6.8 and 6.1.1.4'
H H 0.0000 0.0000 'International Tables Vol C Tables 4.2.6.8 and 6.1.1.4'
F F 0.0171 0.0103 'International Tables Vol C Tables 4.2.6.8 and 6.1.1.4'
O O 0.0106 0.0060 'International Tables Vol C Tables 4.2.6.8 and 6.1.1.4'
P P 0.1023 0.0942 'International Tables Vol C Tables 4.2.6.8 and 6.1.1.4'

loop_
_geom_angle_atom_site_label_1
_geom_angle_atom_site_label_2
_geom_angle_atom_site_label_3
_geom_angle
_geom_angle_site_symmetry_1
_geom_angle_site_symmetry_3
_geom_angle_publ_flag
O1 P1 C17 100.15(8) . . ?
O1 P1 C23 106.12(8) . . ?
O2 P1 O1 115.52(8) . . ?
O2 P1 C17 114.10(8) . . ?
O2 P1 C23 111.17(9) . . ?
C17 P1 C23 108.97(8) . . ?
C7 O1 P1 119.87(12) . . ?
C2 C1 C6 118.66(17) . . ?
C2 C1 C7 120.75(17) . . ?
C6 C1 C7 120.59(17) . . ?
C1 C2 H2 119.6 . . ?
C3 C2 C1 120.75(19) . . ?
C3 C2 H2 119.6 . . ?
C2 C3 H3 119.8 . . ?
C2 C3 C4 120.3(2) . . ?
C4 C3 H3 119.8 . . ?
C3 C4 H4 120.2 . . ?
C5 C4 C3 119.64(19) . . ?
C5 C4 H4 120.2 . . ?
C4 C5 H5 119.7 . . ?
C4 C5 C6 120.6(2) . . ?
C6 C5 H5 119.7 . . ?
C1 C6 H6 120.0 . . ?
C5 C6 C1 120.0(2) . . ?
C5 C6 H6 120.0 . . ?
O1 C7 C1 114.57(15) . . ?
C8 C7 O1 119.89(16) . . ?
C8 C7 C1 125.50(18) . . ?
C7 C8 H8 115.7 . . ?
C7 C8 C9 128.69(18) . . ?
C9 C8 H8 115.7 . . ?
C8 C9 C11 123.93(17) . . ?
C10 C9 C8 117.84(18) . . ?
C10 C9 C11 117.96(17) . . ?
F1 C10 F2 107.98(15) . . ?
C9 C10 F1 125.98(17) . . ?
C9 C10 F2 126.03(18) . . ?
C12 C11 C9 121.31(19) . . ?
C12 C11 C16 118.73(19) . . ?
C16 C11 C9 119.91(18) . . ?
C11 C12 H12 119.9 . . ?
C11 C12 C13 120.3(2) . . ?
C13 C12 H12 119.9 . . ?
C12 C13 H13 119.8 . . ?
C14 C13 C12 120.4(2) . . ?
C14 C13 H13 119.8 . . ?
C13 C14 H14 120.1 . . ?
C13 C14 C15 119.7(2) . . ?
C15 C14 H14 120.1 . . ?
C14 C15 H15 120.0 . . ?
C14 C15 C16 120.1(2) . . ?
C16 C15 H15 120.0 . . ?
C11 C16 H16 119.6 . . ?
C15 C16 C11 120.7(2) . . ?
C15 C16 H16 119.6 . . ?
C18 C17 P1 116.75(15) . . ?
C22 C17 P1 123.60(15) . . ?
C22 C17 C18 119.65(18) . . ?
C17 C18 H18 119.8 . . ?
C19 C18 C17 120.4(2) . . ?
C19 C18 H18 119.8 . . ?
C18 C19 H19 120.2 . . ?
C20 C19 C18 119.7(2) . . ?
C20 C19 H19 120.2 . . ?
C19 C20 H20 119.8 . . ?
C21 C20 C19 120.5(2) . . ?
C21 C20 H20 119.8 . . ?
C20 C21 H21 119.9 . . ?
C20 C21 C22 120.3(2) . . ?
C22 C21 H21 119.9 . . ?
C17 C22 C21 119.5(2) . . ?
C17 C22 H22 120.2 . . ?
C21 C22 H22 120.2 . . ?
C24 C23 P1 122.39(15) . . ?
C28 C23 P1 118.28(14) . . ?
C28 C23 C24 119.32(17) . . ?
C23 C24 H24 120.2 . . ?
C25 C24 C23 119.54(19) . . ?
C25 C24 H24 120.2 . . ?
C24 C25 H25 119.7 . . ?
C26 C25 C24 120.62(19) . . ?
C26 C25 H25 119.7 . . ?
C25 C26 H26 120.0 . . ?
C25 C26 C27 120.08(19) . . ?
C27 C26 H26 120.0 . . ?
C26 C27 H27 120.1 . . ?
C28 C27 C26 119.9(2) . . ?
C28 C27 H27 120.1 . . ?
C23 C28 H28 119.7 . . ?
C27 C28 C23 120.53(18) . . ?
C27 C28 H28 119.7 . . ?

loop_
_geom_bond_atom_site_label_1
_geom_bond_atom_site_label_2
_geom_bond_distance
_geom_bond_site_symmetry_2
_geom_bond_publ_flag
P1 O1 1.6056(14) . ?
P1 O2 1.4712(13) . ?
P1 C17 1.7894(19) . ?
P1 C23 1.7937(18) . ?
F1 C10 1.323(2) . ?
F2 C10 1.329(2) . ?
O1 C7 1.403(2) . ?
C1 C2 1.390(3) . ?
C1 C6 1.395(3) . ?
C1 C7 1.477(3) . ?
C2 H2 0.9300 . ?
C2 C3 1.374(3) . ?
C3 H3 0.9300 . ?
C3 C4 1.378(3) . ?
C4 H4 0.9300 . ?
C4 C5 1.375(3) . ?
C5 H5 0.9300 . ?
C5 C6 1.383(3) . ?
C6 H6 0.9300 . ?
C7 C8 1.329(3) . ?
C8 H8 0.9300 . ?
C8 C9 1.464(3) . ?
C9 C10 1.310(3) . ?
C9 C11 1.490(3) . ?
C11 C12 1.383(3) . ?
C11 C16 1.384(3) . ?
C12 H12 0.9300 . ?
C12 C13 1.383(3) . ?
C13 H13 0.9300 . ?
C13 C14 1.372(3) . ?
C14 H14 0.9300 . ?
C14 C15 1.373(3) . ?
C15 H15 0.9300 . ?
C15 C16 1.379(3) . ?
C16 H16 0.9300 . ?
C17 C18 1.390(3) . ?
C17 C22 1.384(3) . ?
C18 H18 0.9300 . ?
C18 C19 1.378(3) . ?
C19 H19 0.9300 . ?
C19 C20 1.376(3) . ?
C20 H20 0.9300 . ?
C20 C21 1.375(3) . ?
C21 H21 0.9300 . ?
C21 C22 1.386(3) . ?
C22 H22 0.9300 . ?
C23 C24 1.399(3) . ?
C23 C28 1.383(3) . ?
C24 H24 0.9300 . ?
C24 C25 1.380(3) . ?
C25 H25 0.9300 . ?
C25 C26 1.374(3) . ?
C26 H26 0.9300 . ?
C26 C27 1.380(3) . ?
C27 H27 0.9300 . ?
C27 C28 1.379(3) . ?
C28 H28 0.9300 . ?

loop_
_geom_torsion_atom_site_label_1
_geom_torsion_atom_site_label_2
_geom_torsion_atom_site_label_3
_geom_torsion_atom_site_label_4
_geom_torsion
_geom_torsion_site_symmetry_1
_geom_torsion_site_symmetry_2
_geom_torsion_site_symmetry_3
_geom_torsion_site_symmetry_4
_geom_torsion_publ_flag
P1 O1 C7 C1 93.47(18) . . . . ?
P1 O1 C7 C8 -88.6(2) . . . . ?
P1 C17 C18 C19 178.25(15) . . . . ?
P1 C17 C22 C21 -178.20(16) . . . . ?
P1 C23 C24 C25 -177.58(15) . . . . ?
P1 C23 C28 C27 178.39(16) . . . . ?
O1 P1 C17 C18 -149.29(15) . . . . ?
O1 P1 C17 C22 30.19(17) . . . . ?
O1 P1 C23 C24 -61.74(17) . . . . ?
O1 P1 C23 C28 119.42(16) . . . . ?
O1 C7 C8 C9 1.5(4) . . . . ?
O2 P1 O1 C7 45.46(14) . . . . ?
O2 P1 C17 C18 -25.27(18) . . . . ?
O2 P1 C17 C22 154.21(15) . . . . ?
O2 P1 C23 C24 171.91(15) . . . . ?
O2 P1 C23 C28 -6.93(18) . . . . ?
C1 C2 C3 C4 -0.5(4) . . . . ?
C1 C7 C8 C9 179.2(2) . . . . ?
C2 C1 C6 C5 0.4(3) . . . . ?
C2 C1 C7 O1 -150.51(18) . . . . ?
C2 C1 C7 C8 31.7(3) . . . . ?
C2 C3 C4 C5 1.1(4) . . . . ?
C3 C4 C5 C6 -1.0(4) . . . . ?
C4 C5 C6 C1 0.2(3) . . . . ?
C6 C1 C2 C3 -0.3(3) . . . . ?
C6 C1 C7 O1 29.3(3) . . . . ?
C6 C1 C7 C8 -148.5(2) . . . . ?
C7 C1 C2 C3 179.5(2) . . . . ?
C7 C1 C6 C5 -179.4(2) . . . . ?
C7 C8 C9 C10 161.8(2) . . . . ?
C7 C8 C9 C11 -24.3(4) . . . . ?
C8 C9 C10 F1 -5.4(3) . . . . ?
C8 C9 C10 F2 173.16(19) . . . . ?
C8 C9 C11 C12 127.6(2) . . . . ?
C8 C9 C11 C16 -55.0(3) . . . . ?
C9 C11 C12 C13 177.22(18) . . . . ?
C9 C11 C16 C15 -177.14(18) . . . . ?
C10 C9 C11 C12 -58.4(3) . . . . ?
C10 C9 C11 C16 118.9(2) . . . . ?
C11 C9 C10 F1 -179.67(19) . . . . ?
C11 C9 C10 F2 -1.2(3) . . . . ?
C11 C12 C13 C14 -0.1(3) . . . . ?
C12 C11 C16 C15 0.3(3) . . . . ?
C12 C13 C14 C15 0.2(3) . . . . ?
C13 C14 C15 C16 0.0(3) . . . . ?
C14 C15 C16 C11 -0.2(3) . . . . ?
C16 C11 C12 C13 -0.1(3) . . . . ?
C17 P1 O1 C7 168.50(12) . . . . ?
C17 P1 C23 C24 45.31(19) . . . . ?
C17 P1 C23 C28 -133.52(16) . . . . ?
C17 C18 C19 C20 0.2(3) . . . . ?
C18 C17 C22 C21 1.3(3) . . . . ?
C18 C19 C20 C21 0.8(3) . . . . ?
C19 C20 C21 C22 -0.8(3) . . . . ?
C20 C21 C22 C17 -0.3(3) . . . . ?
C22 C17 C18 C19 -1.3(3) . . . . ?
C23 P1 O1 C7 -78.21(13) . . . . ?
C23 P1 C17 C18 99.62(16) . . . . ?
C23 P1 C17 C22 -80.89(18) . . . . ?
C23 C24 C25 C26 -1.1(3) . . . . ?
C24 C23 C28 C27 -0.5(3) . . . . ?
C24 C25 C26 C27 0.1(3) . . . . ?
C25 C26 C27 C28 0.6(3) . . . . ?
C26 C27 C28 C23 -0.5(3) . . . . ?
C28 C23 C24 C25 1.2(3) . . . . ?
